data_7715438
loop_
_publ_author_name
'Nguyen, Tony'
'Dutton, Jason L.'
'Chang, Chia Yun'
'Zhou, Wen'
'Piers, Warren E.'

_publ_section_title
;
 Direct C-H electrophilic borylation with
 (C<sub>6</sub>F<sub>5</sub>)<sub>2</sub>B-NTf<sub>2</sub> to generate B-N
 dibenzo[<i>a</i>,<i>h</i>]pyrenes.
;
_journal_issue 17
_journal_name_full 'Dalton transactions (Cambridge, England : 2003)'
_journal_page_first 7273
_journal_page_last 7281
_journal_paper_doi 10.1039/d4dt00469h
_journal_volume 53
_journal_year 2024
_chemical_formula_moiety 'C46 H10 B2 F20 N4, C45 H10 B2 F20 N3, 0.5(C2 N2)'
_chemical_formula_sum 'C92 H20 B4 F40 N8'
_chemical_formula_weight 2040.40
_space_group_crystal_system orthorhombic
_space_group_IT_number 20
_space_group_name_Hall 'C 2c 2'
_space_group_name_H-M_alt 'C 2 2 21'
_atom_sites_solution_hydrogens geom
_atom_sites_solution_primary iterative
_audit_creation_date 2023-08-30
_audit_creation_method
;
Olex2 1.5
(compiled 2023.08.24 svn.re1ec1418 for OlexSys, GUI svn.r6817)
;
_audit_update_record
;
2024-02-15 deposited with the CCDC.	2024-03-08 downloaded from the CCDC.
;
_cell_angle_alpha 90
_cell_angle_beta 90
_cell_angle_gamma 90
_cell_formula_units_Z 4
_cell_length_a 24.0995(17)
_cell_length_b 31.488(3)
_cell_length_c 12.9587(8)
_cell_measurement_reflns_used 8170
_cell_measurement_temperature 173(2)
_cell_measurement_theta_max 72.80
_cell_measurement_theta_min 2.31
_cell_volume 9833.6(13)
_computing_molecular_graphics 'Olex2 1.5 (Dolomanov et al., 2009)'
_computing_publication_material 'Olex2 1.5 (Dolomanov et al., 2009)'
_computing_structure_refinement 'SHELXL 2018/3 (Sheldrick, 2015)'
_computing_structure_solution 'olex2.solve 1.5 (Bourhis et al., 2015)'
_diffrn_ambient_temperature 173.15
_diffrn_measured_fraction_theta_full 0.993
_diffrn_measured_fraction_theta_max 0.976
_diffrn_measurement_device_type 'Bruker APEX-II CCD'
_diffrn_measurement_method '\f and \w scans'
_diffrn_radiation_type CuK\a
_diffrn_radiation_wavelength 1.54178
_diffrn_reflns_av_R_equivalents 0.0885
_diffrn_reflns_av_unetI/netI 0.1025
_diffrn_reflns_Laue_measured_fraction_full 0.993
_diffrn_reflns_Laue_measured_fraction_max 0.976
_diffrn_reflns_limit_h_max 29
_diffrn_reflns_limit_h_min -28
_diffrn_reflns_limit_k_max 37
_diffrn_reflns_limit_k_min -38
_diffrn_reflns_limit_l_max 14
_diffrn_reflns_limit_l_min -15
_diffrn_reflns_number 26063
_diffrn_reflns_point_group_measured_fraction_full 0.973
_diffrn_reflns_point_group_measured_fraction_max 0.945
_diffrn_reflns_theta_full 67.679
_diffrn_reflns_theta_max 73.230
_diffrn_reflns_theta_min 4.120
_diffrn_standards_number 0
_exptl_absorpt_coefficient_mu 1.210
_exptl_absorpt_correction_T_max 0.7536
_exptl_absorpt_correction_T_min 0.6070
_exptl_absorpt_correction_type multi-scan
_exptl_absorpt_process_details
;
SADABS-2016/2 (Bruker,2016/2) was used for absorption correction.
wR2(int) was 0.1106 before and 0.0811 after correction.
The Ratio of minimum to maximum transmission is 0.8055.
The \l/2 correction factor is Not present.
;
_exptl_crystal_colour Yellow
_exptl_crystal_density_diffrn 1.378
_exptl_crystal_description Block
_exptl_crystal_F_000 4032
_exptl_crystal_size_max 0.182
_exptl_crystal_size_mid 0.078
_exptl_crystal_size_min 0.058
_refine_diff_density_max 0.541
_refine_diff_density_min -0.491
_refine_diff_density_rms 0.133
_refine_ls_abs_structure_details
;
 Refined as an inversion twin.
;
_refine_ls_abs_structure_Flack 0.8(4)
_refine_ls_extinction_coef 0.00019(5)
_refine_ls_extinction_expression Fc^*^=kFc[1+0.001xFc^2^\l^3^/sin(2\q)]^-1/4^
_refine_ls_extinction_method 'SHELXL-2018/3 (Sheldrick 2018)'
_refine_ls_goodness_of_fit_ref 1.051
_refine_ls_hydrogen_treatment constr
_refine_ls_matrix_type full
_refine_ls_number_parameters 850
_refine_ls_number_reflns 9346
_refine_ls_number_restraints 1523
_refine_ls_restrained_S_all 1.063
_refine_ls_R_factor_all 0.1374
_refine_ls_R_factor_gt 0.0834
_refine_ls_shift/su_max 0.000
_refine_ls_shift/su_mean 0.000
_refine_ls_structure_factor_coef Fsqd
_refine_ls_weighting_details 'w=1/[\s^2^(Fo^2^)+(0.1124P)^2^+5.3036P] where P=(Fo^2^+2Fc^2^)/3'
_refine_ls_weighting_scheme calc
_refine_ls_wR_factor_gt 0.2053
_refine_ls_wR_factor_ref 0.2420
_reflns_Friedel_coverage 0.778
_reflns_Friedel_fraction_full 0.949
_reflns_Friedel_fraction_max 0.909
_reflns_number_gt 5395
_reflns_number_total 9346
_reflns_threshold_expression 'I > 2\s(I)'
_cod_data_source_file d4dt00469h2.cif
_cod_data_source_block cu_20230824tn02251_0m_a
_cod_depositor_comments
;
The following automatic conversions were performed:

data item '_exptl_absorpt_correction_type' value 'Multi-scan' was
changed to 'multi-scan' in accordance with the
/home/data/users/saulius/crontab/automatic-downloads/rss-feeds/RSC/lib/dictionaries/cif_core.dic
dictionary named 'cif_core.dic' version 2.4.2 last updated on
2011-04-26.

Automatic conversion script
Id: cif_fix_values 8170 2020-07-09 18:12:32Z antanas 

 Adding full bibliography for 7715430--7715439.cif.
;
_cod_original_cell_volume 9833.8(12)
_cod_database_code 7715438
_shelx_shelxl_version_number 2018/3
_shelx_space_group_comment
;
The symmetry employed for this shelxl refinement is uniquely defined
by the following loop, which should always be used as a source of
symmetry information in preference to the above space-group names.
They are only intended as comments.
;
_shelx_estimated_absorpt_t_max 0.933
_shelx_estimated_absorpt_t_min 0.810
_olex2_refinement_description
;
1. Twinned data refinement
 Scales: 0.2(4)
 0.8(4)
2. Fixed Uiso
 At 1.2 times of:
  All C(H) groups
3. Restrained distances
 C43-C58
 1.4 with sigma of 0.02
 B2-C45
 1.6 with sigma of 0.02
 N29-C49
 1.165 with sigma of 0.02
 N29-C48
 2.562 with sigma of 0.02
 N29-C48_$1
 1.318 with sigma of 0.02
4. Uiso/Uaniso restraints and constraints
All non-hydrogen atoms have similar U: within 2A with sigma of 0.01 and sigma
for terminal atoms of 0.02 within 2A
All non-hydrogen atoms restrained to be isotropic: with sigma of 0.01 and sigma
for terminal atoms of 0.02
5. Others
 Fixed Sof: H44(0.5) C40(0.5) C39(0.5) C38(0.5) F11(0.5) F13(0.5) F14(0.5)
 C24(0.5) C27(0.5) C29(0.5) C51(0.5) H51(0.5) C45(0.5) C46(0.5) C47(0.5)
 H47(0.5) C48(0.5) C36(0.5) H36(0.5) C37(0.5) H37(0.5) C34(0.5) C33(0.5)
 F23(0.5) F24(0.5) F26(0.5) C41(0.5) C42(0.5) C43(0.5) N28(0.5) C49(0.5)
 N29(0.5) C63(0.5) C62(0.5) H62(0.5) F18(0.5) F17(0.5) F12(0.5) F15(0.5)
 C25(0.5) C28(0.5) C30(0.5) C50(0.5) H50(0.5) C35(0.5) F21(0.5) F22(0.5)
 F27(0.5) B3(0.5) C52(0.5) C53(0.5) C54(0.5) H54(0.5) C55(0.5) H55(0.5)
 C56(0.5) C57(0.5) H57(0.5) N3(0.5)
6.a Aromatic/amide H refined with riding coordinates:
 C4(H4), C5(H5), C7(H7), C9(H9), C10(H10), C44(H44), C51(H51), C47(H47),
 C36(H36), C37(H37), C62(H62), C50(H50), C54(H54), C55(H55), C57(H57)
6.b Fitted hexagon refined as free rotating group:
 C60(C40,C39,C38,C58,C59), C52(C53,C54,C55,C56,C57)
;
_smtbx_masks_void_probe_radius 1.2
_smtbx_masks_void_truncation_radius 1.2
_olex2_submission_special_instructions 'No special instructions were received'

loop_
_space_group_symop_operation_xyz
'x, y, z'
'-x, -y, z+1/2'
'-x, y, -z+1/2'
'x, -y, -z'
'x+1/2, y+1/2, z'
'-x+1/2, -y+1/2, z+1/2'
'-x+1/2, y+1/2, -z+1/2'
'x+1/2, -y+1/2, -z'

loop_
_atom_site_label
_atom_site_type_symbol
_atom_site_fract_x
_atom_site_fract_y
_atom_site_fract_z
_atom_site_U_iso_or_equiv
_atom_site_adp_type
_atom_site_occupancy
_atom_site_site_symmetry_order
_atom_site_calc_flag
_atom_site_refinement_flags_posn
_atom_site_refinement_flags_adp
_atom_site_refinement_flags_occupancy
_atom_site_disorder_assembly
_atom_site_disorder_group
F1 F 0.3914(2) 0.34238(18) 0.8583(4) 0.0539(14) Uani 1 1 d . U . . .
N1 N 0.5760(2) 0.2532(2) 0.7581(4) 0.0225(12) Uani 1 1 d . U . . .
C4 C 0.4822(3) 0.2530(2) 0.8914(5) 0.0239(14) Uani 1 1 d . U . . .
B1 B 0.3663(3) 0.2564(3) 0.8056(5) 0.0210(14) Uani 1 1 d . U . . .
F2 F 0.3436(3) 0.41283(19) 0.7863(6) 0.081(2) Uani 1 1 d . U . . .
N2 N 0.4216(4) 0.2565(4) 1.3343(6) 0.084(3) Uani 1 1 d . U . . .
C1 C 0.5230(3) 0.2535(2) 0.7159(5) 0.0197(14) Uani 1 1 d . U . . .
B2 B 0.3820(8) 0.500000 0.500000 0.062(3) Uani 1 2 d DS TU P B .
F3 F 0.2624(3) 0.4067(2) 0.6410(7) 0.105(3) Uani 1 1 d . U . . .
C6 C 0.3815(3) 0.2592(3) 0.9256(5) 0.0263(14) Uani 1 1 d . U . . .
F4 F 0.2328(2) 0.3312(2) 0.5664(4) 0.0655(17) Uani 1 1 d . U . . .
N4 N 0.1740(5) 0.500000 0.500000 0.052(3) Uani 1 2 d S TU P . .
C2 C 0.5809(3) 0.2513(3) 0.8613(5) 0.0283(15) Uani 1 1 d . U . . .
H4 H 0.616409 0.250382 0.889264 0.034 Uiso 1 1 calc R U . . .
F5 F 0.28289(18) 0.26150(16) 0.6310(3) 0.0378(11) Uani 1 1 d . U . . .
C3 C 0.5360(3) 0.2505(3) 0.9290(5) 0.0277(15) Uani 1 1 d . U . . .
H5 H 0.542057 0.248400 0.999646 0.033 Uiso 1 1 calc R U . . .
F6 F 0.24507(17) 0.24271(17) 0.8272(3) 0.0388(11) Uani 1 1 d . U . . .
C5 C 0.4345(3) 0.2554(3) 0.9619(5) 0.0291(15) Uani 1 1 d . U . . .
F7 F 0.1932(2) 0.1691(2) 0.8273(5) 0.0740(19) Uani 1 1 d . U . . .
C10 C 0.4441(3) 0.2536(3) 1.0686(5) 0.0327(17) Uani 1 1 d . U . . .
H7 H 0.479804 0.249260 1.093809 0.039 Uiso 1 1 calc R U . . .
F8 F 0.2467(3) 0.0971(2) 0.8036(6) 0.093(2) Uani 1 1 d . U . . .
C9 C 0.3997(3) 0.2586(3) 1.1365(5) 0.0382(18) Uani 1 1 d . U . . .
F9 F 0.3582(3) 0.0969(2) 0.7571(8) 0.102(3) Uani 1 1 d . U . . .
C8 C 0.3461(3) 0.2624(3) 1.0997(5) 0.0388(19) Uani 1 1 d . U . . .
H9 H 0.316218 0.263471 1.145048 0.047 Uiso 1 1 calc R U . . .
F10 F 0.4142(2) 0.16983(17) 0.7591(5) 0.0579(15) Uani 1 1 d . U . . .
C7 C 0.3377(3) 0.2647(3) 0.9949(5) 0.0367(18) Uani 1 1 d . U . . .
H10 H 0.302278 0.269948 0.969690 0.044 Uiso 1 1 calc R U . . .
C17 C 0.3356(3) 0.2971(2) 0.7579(5) 0.0231(13) Uani 1 1 d . U . . .
C12 C 0.3504(4) 0.3385(3) 0.7931(6) 0.0406(18) Uani 1 1 d . U . . .
C13 C 0.3256(4) 0.3747(3) 0.7532(9) 0.052(2) Uani 1 1 d . U . . .
C14 C 0.2868(5) 0.3712(3) 0.6770(9) 0.061(2) Uani 1 1 d . U . . .
C15 C 0.2720(3) 0.3339(3) 0.6370(7) 0.0386(17) Uani 1 1 d . U . . .
C16 C 0.2968(3) 0.2983(3) 0.6806(6) 0.0312(16) Uani 1 1 d . U . . .
C11 C 0.4097(4) 0.2578(4) 1.2489(6) 0.055(2) Uani 1 1 d . U . . .
C18 C 0.3326(3) 0.2113(2) 0.7885(5) 0.0229(14) Uani 1 1 d . U . . .
F19 F 0.3949(3) 0.3428(2) 0.5145(5) 0.073(2) Uani 1 1 d . U . . .
C19 C 0.2767(3) 0.2070(3) 0.8098(6) 0.0322(16) Uani 1 1 d . U . . .
F20 F 0.0038(3) 0.3412(2) 0.4498(6) 0.082(2) Uani 1 1 d . U . . .
C20 C 0.2496(3) 0.1696(3) 0.8123(7) 0.0444(19) Uani 1 1 d . U . . .
C21 C 0.2743(4) 0.1338(3) 0.7970(9) 0.059(2) Uani 1 1 d . U . . .
C22 C 0.3297(4) 0.1338(3) 0.7740(7) 0.049(2) Uani 1 1 d . U . . .
C23 C 0.3586(3) 0.1724(3) 0.7736(6) 0.0386(18) Uani 1 1 d . U . . .
F25 F 0.0126(5) 0.4884(3) 0.4006(7) 0.137(4) Uani 1 1 d . U . . .
C26 C 0.4150(4) 0.4562(3) 0.5257(7) 0.047(2) Uani 1 1 d . U . . .
C31 C 0.4173(4) 0.3799(3) 0.5340(7) 0.047(2) Uani 1 1 d . U . . .
C32 C 0.3956(4) 0.4169(3) 0.5088(7) 0.048(2) Uani 1 1 d . U . . .
C44 C 0.2751(5) 0.500000 0.500000 0.038(2) Uani 1 2 d S TU P . .
H44 H 0.272590 0.497657 0.571382 0.045 Uiso 0.5 1 calc R U P A -1
C60 C 0.0312(4) 0.3791(2) 0.4561(8) 0.069(3) Uani 1 1 d G U . . .
C40 C 0.0882(4) 0.3797(3) 0.4719(9) 0.062(3) Uani 0.5 1 d G U P B -1
C39 C 0.1172(3) 0.4178(4) 0.4660(11) 0.062(4) Uani 0.5 1 d G U P B -1
C38 C 0.0891(4) 0.4553(3) 0.4442(9) 0.058(3) Uani 0.5 1 d G U P B -1
C58 C 0.0321(4) 0.4547(2) 0.4284(8) 0.082(3) Uani 1 1 d DG U . B .
C59 C 0.0031(3) 0.4167(3) 0.4343(7) 0.087(3) Uani 1 1 d G U . B .
F11 F 0.4663(4) 0.4926(4) 0.6486(8) 0.052(2) Uani 0.5 1 d . U P C 2
F16 F 0.500000 0.4216(3) 0.750000 0.092(3) Uani 1 2 d S TU P C 2
F13 F 0.4788(5) 0.3430(3) 0.6593(8) 0.056(3) Uani 0.5 1 d . U P C 2
F14 F 0.3599(4) 0.4067(4) 0.4229(9) 0.056(3) Uani 0.5 1 d . U P D 2
C24 C 0.4517(8) 0.4542(6) 0.6064(13) 0.043(3) Uani 0.5 1 d . U P C 2
C27 C 0.4727(8) 0.4187(6) 0.6459(15) 0.051(3) Uani 0.5 1 d . U P C 2
C29 C 0.4585(8) 0.3776(6) 0.6177(13) 0.043(3) Uani 0.5 1 d . U P C 2
C51 C 0.3061(7) 0.4906(6) 0.2092(12) 0.039(3) Uani 0.5 1 d . U P B 2
H51 H 0.269899 0.489190 0.184379 0.046 Uiso 0.5 1 calc R U P B 2
C45 C 0.3706(7) 0.4908(6) 0.3620(12) 0.043(3) Uani 0.5 1 d D U P B 2
C46 C 0.4133(7) 0.4865(6) 0.2810(13) 0.043(3) Uani 0.5 1 d . U P B 2
C47 C 0.4051(7) 0.4837(6) 0.1743(13) 0.044(3) Uani 0.5 1 d . U P B 2
H47 H 0.434157 0.479067 0.128482 0.052 Uiso 0.5 1 calc R U P B 2
C48 C 0.3489(8) 0.4886(6) 0.1405(11) 0.048(3) Uani 0.5 1 d D U P B 2
C36 C 0.2139(8) 0.4930(7) 0.3458(16) 0.039(3) Uani 0.5 1 d . U P B 2
H36 H 0.207752 0.491451 0.275030 0.047 Uiso 0.5 1 calc R U P B 2
C37 C 0.1709(7) 0.4941(6) 0.4115(13) 0.043(3) Uani 0.5 1 d . U P B 2
H37 H 0.135656 0.489795 0.384076 0.052 Uiso 0.5 1 calc R U P B 2
C34 C 0.2675(7) 0.4942(5) 0.3841(12) 0.035(2) Uani 0.5 1 d . U P B 2
C33 C 0.3141(8) 0.4944(6) 0.3114(15) 0.036(3) Uani 0.5 1 d . U P B 2
F23 F 0.0860(7) 0.3375(5) 0.5948(12) 0.096(4) Uani 0.5 1 d . U P B 2
F24 F 0.1394(6) 0.4073(4) 0.6469(11) 0.082(4) Uani 0.5 1 d . U P B 2
F26 F -0.0212(7) 0.4162(6) 0.3548(13) 0.093(5) Uani 0.5 1 d . U P B 2
C41 C 0.0712(10) 0.3755(7) 0.5456(18) 0.064(4) Uani 0.5 1 d . U P B 2
C42 C 0.0988(10) 0.4133(8) 0.5661(17) 0.064(3) Uani 0.5 1 d . U P B 2
C43 C 0.0780(9) 0.4523(7) 0.5206(16) 0.067(4) Uani 0.5 1 d D U P B 2
N28 N 0.1669(9) 0.4945(8) 0.1054(14) 0.076(5) Uani 0.5 1 d . U P E 2
C61 C 0.1640(9) 0.500000 0.000000 0.098(5) Uani 1 2 d S TU P E 2
C49 C 0.3313(11) 0.5111(8) 0.0540(16) 0.060(4) Uani 0.5 1 d D U P B 2
N29 N 0.3368(8) 0.5114(7) -0.0388(11) 0.060(4) Uani 0.5 1 d D U P B 2
C63 C 0.2344(8) 0.5000(7) 0.3303(15) 0.039(3) Uani 0.5 1 d . U P B -1
C62 C 0.3309(8) 0.4950(6) 0.3575(15) 0.037(3) Uani 0.5 1 d . U P B -1
H62 H 0.365661 0.489614 0.329051 0.044 Uiso 0.5 1 calc R U P B -1
F18 F 0.5004(6) 0.3446(4) 0.5365(11) 0.077(3) Uani 0.5 1 d . U P C -1
F17 F 0.5588(4) 0.4226(4) 0.5583(9) 0.061(3) Uani 0.5 1 d . U P C -1
F12 F 0.5034(4) 0.4942(3) 0.5445(8) 0.050(2) Uani 0.5 1 d . U P C -1
F15 F 0.3353(4) 0.4180(3) 0.5037(9) 0.053(3) Uani 0.5 1 d . U P D -1
C25 C 0.4732(8) 0.4581(6) 0.5340(14) 0.044(3) Uani 0.5 1 d . U P C -1
C28 C 0.5062(8) 0.4199(6) 0.5387(14) 0.048(3) Uani 0.5 1 d . U P C -1
C30 C 0.4740(8) 0.3821(6) 0.5350(14) 0.047(3) Uani 0.5 1 d . U P C -1
C50 C 0.2845(8) 0.4963(6) 0.2938(14) 0.038(3) Uani 0.5 1 d . U P B -1
H50 H 0.289463 0.494606 0.222781 0.045 Uiso 0.5 1 calc R U P B -1
C35 C 0.2242(6) 0.5021(6) 0.4430(12) 0.036(3) Uani 0.5 1 d . U P B -1
F21 F 0.1666(5) 0.4208(4) 0.4789(8) 0.057(3) Uani 0.5 1 d . U P B -1
F22 F 0.1107(5) 0.3473(4) 0.4921(9) 0.064(3) Uani 0.5 1 d . U P B -1
F27 F -0.0559(7) 0.4175(6) 0.3969(14) 0.100(5) Uani 0.5 1 d . U P B -1
B3 B 0.1178(9) 0.5038(8) 0.4217(16) 0.049(3) Uani 0.5 1 d . U P B -1
C52 C 0.1855(4) 0.5053(5) 0.2619(8) 0.046(3) Uani 0.5 1 d G U P B -1
C53 C 0.1313(5) 0.5090(4) 0.2975(7) 0.045(3) Uani 0.5 1 d G U P B -1
C54 C 0.0880(4) 0.5141(5) 0.2277(9) 0.052(4) Uani 0.5 1 d G U P B -1
H54 H 0.051735 0.516573 0.251496 0.062 Uiso 0.5 1 calc R U P B -1
C55 C 0.0989(5) 0.5155(5) 0.1224(8) 0.063(4) Uani 0.5 1 d G U P B -1
H55 H 0.069915 0.518909 0.075780 0.075 Uiso 0.5 1 calc R U P B -1
C56 C 0.1531(6) 0.5118(6) 0.0869(7) 0.073(5) Uani 0.5 1 d G U P B -1
C57 C 0.1964(4) 0.5067(5) 0.1566(9) 0.064(4) Uani 0.5 1 d G U P B -1
H57 H 0.232676 0.504210 0.132863 0.076 Uiso 0.5 1 calc R U P B -1
N3 N 0.3263(5) 0.5012(4) 0.4586(9) 0.036(2) Uani 0.5 1 d . U P B -1

loop_
_atom_site_aniso_label
_atom_site_aniso_U_11
_atom_site_aniso_U_22
_atom_site_aniso_U_33
_atom_site_aniso_U_23
_atom_site_aniso_U_13
_atom_site_aniso_U_12
F1 0.058(3) 0.043(3) 0.061(3) -0.005(3) -0.019(3) -0.008(3)
N1 0.018(3) 0.035(3) 0.015(2) -0.001(2) -0.0038(18) -0.003(2)
C4 0.027(3) 0.025(3) 0.020(3) -0.001(3) -0.003(2) -0.001(3)
B1 0.024(3) 0.030(4) 0.009(3) -0.002(3) 0.010(2) 0.005(3)
F2 0.092(5) 0.024(3) 0.128(5) -0.005(3) -0.008(4) 0.001(3)
N2 0.050(5) 0.171(11) 0.032(4) 0.017(5) -0.003(3) 0.008(6)
C1 0.017(3) 0.020(3) 0.022(3) -0.003(2) -0.005(2) 0.001(3)
B2 0.049(6) 0.054(6) 0.083(6) 0.017(6) 0.000 0.000
F3 0.102(5) 0.044(4) 0.168(7) 0.034(4) -0.048(5) 0.024(4)
C6 0.025(3) 0.034(4) 0.020(3) 0.003(3) 0.002(2) 0.002(3)
F4 0.051(3) 0.073(4) 0.073(3) 0.026(3) -0.026(3) 0.001(3)
N4 0.036(5) 0.058(5) 0.062(5) -0.027(5) 0.000 0.000
C2 0.017(3) 0.046(4) 0.022(3) -0.002(3) 0.000(2) 0.001(3)
F5 0.040(2) 0.040(3) 0.034(2) 0.0021(19) -0.0166(17) 0.005(2)
C3 0.029(3) 0.041(4) 0.013(3) 0.002(3) 0.008(2) -0.006(3)
F6 0.021(2) 0.050(3) 0.046(2) -0.004(2) 0.0080(16) 0.003(2)
C5 0.032(3) 0.036(4) 0.019(3) 0.003(3) 0.003(2) 0.000(3)
F7 0.028(3) 0.074(4) 0.120(5) 0.012(4) 0.008(3) -0.019(3)
C10 0.020(3) 0.055(5) 0.023(3) 0.000(3) 0.003(2) 0.007(3)
F8 0.073(4) 0.037(3) 0.168(7) 0.022(4) 0.017(5) -0.018(3)
C9 0.029(3) 0.067(5) 0.018(3) 0.002(3) 0.006(2) 0.010(3)
F9 0.078(5) 0.028(3) 0.199(7) -0.009(5) 0.019(5) 0.007(3)
C8 0.027(3) 0.066(5) 0.023(3) -0.005(3) 0.012(3) 0.003(4)
F10 0.031(3) 0.036(3) 0.106(4) -0.008(3) -0.001(3) 0.005(2)
C7 0.030(4) 0.057(5) 0.023(3) -0.002(3) 0.002(3) 0.009(3)
C17 0.018(3) 0.026(3) 0.026(3) 0.003(3) -0.002(2) 0.001(3)
C12 0.039(4) 0.031(4) 0.051(4) -0.001(3) -0.009(3) 0.005(3)
C13 0.060(5) 0.020(4) 0.077(5) 0.000(4) 0.000(4) 0.002(4)
C14 0.059(5) 0.040(5) 0.085(6) 0.027(4) -0.008(4) 0.005(4)
C15 0.031(4) 0.033(4) 0.052(4) 0.015(3) -0.004(3) 0.005(3)
C16 0.023(3) 0.035(4) 0.036(4) 0.008(3) -0.009(3) 0.000(3)
C11 0.031(4) 0.102(7) 0.031(4) 0.001(4) 0.006(3) 0.008(4)
C18 0.031(3) 0.023(3) 0.015(3) -0.002(2) 0.001(2) 0.001(3)
F19 0.094(5) 0.053(4) 0.072(4) 0.014(3) -0.018(3) -0.031(3)
C19 0.027(3) 0.031(4) 0.038(4) -0.001(3) 0.005(3) 0.002(3)
F20 0.088(5) 0.048(4) 0.109(5) -0.006(4) 0.020(4) -0.032(4)
C20 0.035(4) 0.047(4) 0.051(4) 0.005(4) 0.011(3) -0.016(4)
C21 0.054(5) 0.044(5) 0.080(5) 0.012(4) 0.006(4) -0.010(4)
C22 0.044(4) 0.032(4) 0.071(5) 0.006(4) 0.001(4) 0.004(4)
C23 0.036(4) 0.029(4) 0.051(4) 0.010(3) 0.006(3) 0.002(3)
F25 0.222(10) 0.055(5) 0.134(7) -0.009(5) 0.064(7) -0.015(6)
C26 0.040(4) 0.048(4) 0.053(4) 0.002(4) 0.003(3) 0.004(4)
C31 0.053(4) 0.043(4) 0.046(4) -0.005(4) 0.008(3) -0.004(4)
C32 0.041(4) 0.055(5) 0.049(4) 0.005(4) -0.012(3) -0.004(4)
C44 0.042(5) 0.028(5) 0.043(5) 0.002(4) 0.000 0.000
C60 0.068(5) 0.050(5) 0.088(5) -0.022(5) 0.016(5) -0.009(5)
C40 0.060(6) 0.055(6) 0.070(6) -0.013(6) 0.006(6) -0.003(6)
C39 0.069(6) 0.055(6) 0.062(6) -0.008(6) 0.012(6) -0.003(6)
C38 0.058(6) 0.058(6) 0.058(6) -0.015(6) 0.010(6) -0.004(6)
C58 0.083(6) 0.069(6) 0.092(6) -0.023(5) 0.028(5) 0.000(5)
C59 0.087(6) 0.081(6) 0.093(6) -0.022(6) 0.012(6) -0.010(6)
F11 0.053(5) 0.047(5) 0.058(5) 0.005(4) -0.009(4) -0.002(4)
F16 0.104(6) 0.068(5) 0.103(6) 0.000 -0.063(5) 0.000
F13 0.064(6) 0.034(5) 0.069(7) 0.003(5) -0.011(5) 0.003(5)
F14 0.040(6) 0.046(6) 0.083(7) -0.002(5) -0.017(5) -0.009(5)
C24 0.040(5) 0.043(5) 0.046(5) 0.000(5) 0.001(5) -0.007(5)
C27 0.054(5) 0.044(5) 0.055(5) -0.002(5) -0.018(5) -0.003(5)
C29 0.046(6) 0.036(6) 0.048(6) 0.005(5) -0.013(5) 0.003(5)
C51 0.036(6) 0.036(6) 0.044(6) 0.012(5) -0.004(5) -0.006(5)
C45 0.038(5) 0.037(5) 0.053(5) 0.007(5) -0.002(5) 0.007(5)
C46 0.046(7) 0.043(7) 0.041(6) -0.004(6) -0.001(5) -0.001(6)
C47 0.041(6) 0.046(7) 0.044(6) 0.005(6) 0.002(5) 0.005(6)
C48 0.050(6) 0.046(6) 0.048(6) 0.003(6) 0.005(6) -0.001(6)
C36 0.040(6) 0.039(5) 0.040(5) -0.002(5) -0.005(5) 0.000(5)
C37 0.038(5) 0.043(5) 0.048(5) -0.006(5) -0.004(4) -0.002(5)
C34 0.036(5) 0.030(4) 0.040(4) -0.004(4) -0.003(4) 0.001(4)
C33 0.036(5) 0.030(5) 0.042(5) 0.001(5) -0.004(5) 0.000(5)
F23 0.121(10) 0.054(8) 0.111(9) 0.004(7) -0.005(8) 0.001(8)
F24 0.086(8) 0.050(7) 0.111(9) 0.022(7) -0.035(7) 0.002(7)
F26 0.081(10) 0.100(10) 0.096(10) -0.032(8) -0.020(8) -0.023(9)
C41 0.071(7) 0.050(6) 0.072(7) -0.009(6) 0.009(6) -0.008(6)
C42 0.062(6) 0.060(6) 0.069(6) -0.007(6) 0.004(6) -0.005(6)
C43 0.068(7) 0.059(7) 0.075(7) -0.010(6) 0.024(6) -0.008(6)
N28 0.068(9) 0.106(11) 0.053(8) 0.012(9) 0.019(8) -0.014(9)
C61 0.076(8) 0.119(10) 0.099(9) -0.014(8) 0.000 0.000
C49 0.064(8) 0.057(8) 0.058(7) 0.011(8) 0.006(7) -0.009(7)
N29 0.066(8) 0.059(9) 0.056(8) 0.014(7) -0.007(7) -0.006(7)
C63 0.037(5) 0.036(5) 0.045(5) -0.003(4) -0.004(5) 0.004(5)
C62 0.035(5) 0.030(5) 0.045(5) 0.004(5) -0.004(5) 0.005(5)
F18 0.071(7) 0.042(6) 0.117(8) 0.007(6) -0.006(7) 0.016(6)
F17 0.047(6) 0.053(7) 0.085(7) 0.000(6) -0.029(5) 0.009(5)
F12 0.042(5) 0.037(5) 0.072(6) -0.005(5) -0.007(4) 0.007(5)
F15 0.037(5) 0.039(6) 0.084(7) 0.005(5) -0.002(5) -0.008(5)
C25 0.044(5) 0.041(5) 0.047(5) 0.000(5) -0.007(5) 0.004(5)
C28 0.045(6) 0.043(6) 0.056(6) 0.009(5) -0.004(5) 0.001(5)
C30 0.046(6) 0.041(6) 0.053(6) 0.003(5) -0.008(5) 0.006(5)
C50 0.038(5) 0.035(5) 0.040(5) 0.000(4) -0.003(5) 0.001(5)
C35 0.032(5) 0.034(5) 0.041(5) -0.004(4) 0.002(4) 0.002(4)
F21 0.049(6) 0.050(6) 0.071(6) -0.005(5) 0.009(5) 0.014(5)
F22 0.082(8) 0.037(6) 0.071(6) 0.002(5) 0.017(6) 0.012(5)
F27 0.074(9) 0.113(11) 0.113(10) -0.012(9) -0.030(8) -0.023(10)
B3 0.047(6) 0.047(6) 0.052(6) -0.012(6) 0.005(5) 0.003(6)
C52 0.045(6) 0.047(6) 0.046(6) 0.000(5) 0.002(5) 0.008(5)
C53 0.043(6) 0.044(6) 0.047(6) -0.004(5) 0.004(5) 0.006(5)
C54 0.043(7) 0.064(8) 0.049(7) 0.001(6) 0.003(6) -0.001(7)
C55 0.051(7) 0.080(8) 0.057(7) -0.002(7) 0.001(6) 0.005(7)
C56 0.064(7) 0.087(8) 0.068(7) -0.001(7) 0.004(6) 0.004(7)
C57 0.057(7) 0.075(8) 0.059(7) -0.002(7) 0.007(6) 0.004(7)
N3 0.034(5) 0.026(4) 0.047(4) 0.004(4) 0.000(4) 0.008(4)

loop_
_atom_type_symbol
_atom_type_description
_atom_type_scat_dispersion_real
_atom_type_scat_dispersion_imag
_atom_type_scat_source
C C 0.0181 0.0091 'International Tables Vol C Tables 4.2.6.8 and 6.1.1.4'
H H 0.0000 0.0000 'International Tables Vol C Tables 4.2.6.8 and 6.1.1.4'
B B 0.0090 0.0039 'International Tables Vol C Tables 4.2.6.8 and 6.1.1.4'
F F 0.0727 0.0534 'International Tables Vol C Tables 4.2.6.8 and 6.1.1.4'
N N 0.0311 0.0180 'International Tables Vol C Tables 4.2.6.8 and 6.1.1.4'

loop_
_exptl_crystal_face_index_h
_exptl_crystal_face_index_k
_exptl_crystal_face_index_l
_exptl_crystal_face_perp_dist
-1.00 -1.00 0.00 0.0320
1.00 1.00 0.00 0.0690
1.00 -1.00 -1.00 0.0370
-1.00 1.00 1.00 0.0080
0.00 -1.00 1.00 0.0130
0.00 1.00 -1.00 0.0320
0.00 -1.00 0.00 0.0290
0.00 1.00 0.00 0.0250

loop_
_geom_angle_atom_site_label_1
_geom_angle_atom_site_label_2
_geom_angle_atom_site_label_3
_geom_angle
_geom_angle_site_symmetry_1
_geom_angle_site_symmetry_3
_geom_angle_publ_flag
C1 N1 B1 126.1(5) . 3_656 ?
C2 N1 B1 115.7(5) . 3_656 ?
C2 N1 C1 118.2(6) . . ?
C1 C4 C5 123.2(6) 3_656 . ?
C3 C4 C1 115.8(6) . 3_656 ?
C3 C4 C5 121.0(6) . . ?
N1 B1 C18 107.4(5) 3_656 . ?
C6 B1 N1 107.6(5) . 3_656 ?
C6 B1 C17 115.9(6) . . ?
C6 B1 C18 106.8(6) . . ?
C17 B1 N1 104.5(5) . 3_656 ?
C17 B1 C18 114.1(6) . . ?
N1 C1 C4 118.3(6) . 3_656 ?
N1 C1 C1 118.3(7) . 3_656 ?
C4 C1 C1 123.3(8) 3_656 3_656 ?
C26 B2 C26 121.4(13) 4_566 . ?
C26 B2 C45 90.4(7) . 4_566 ?
C26 B2 C45 90.4(7) 4_566 . ?
C26 B2 C45 98.0(7) . . ?
C26 B2 C45 98.0(7) 4_566 4_566 ?
C45 B2 C45 162.8(16) 4_566 . ?
N3 B2 C26 110.9(7) . 4_566 ?
N3 B2 C26 123.5(8) . . ?
N3 B2 C45 102.7(11) . 4_566 ?
C5 C6 B1 122.9(6) . . ?
C5 C6 C7 119.7(6) . . ?
C7 C6 B1 117.4(6) . . ?
C35 N4 B3 111.5(10) . . ?
N1 C2 H4 118.0 . . ?
N1 C2 C3 124.0(6) . . ?
C3 C2 H4 118.0 . . ?
C4 C3 C2 120.3(6) . . ?
C4 C3 H5 119.9 . . ?
C2 C3 H5 119.9 . . ?
C6 C5 C4 121.4(6) . . ?
C6 C5 C10 119.8(6) . . ?
C10 C5 C4 118.8(6) . . ?
C5 C10 H7 120.3 . . ?
C9 C10 C5 119.4(7) . . ?
C9 C10 H7 120.3 . . ?
C10 C9 C11 119.8(7) . . ?
C8 C9 C10 120.6(6) . . ?
C8 C9 C11 119.6(6) . . ?
C9 C8 H9 120.6 . . ?
C7 C8 C9 118.8(7) . . ?
C7 C8 H9 120.6 . . ?
C6 C7 H10 119.4 . . ?
C8 C7 C6 121.3(7) . . ?
C8 C7 H10 119.4 . . ?
C12 C17 B1 119.4(6) . . ?
C16 C17 B1 128.1(7) . . ?
C16 C17 C12 112.4(7) . . ?
F1 C12 C17 118.9(7) . . ?
F1 C12 C13 119.2(8) . . ?
C13 C12 C17 121.7(8) . . ?
F2 C13 C12 118.5(9) . . ?
F2 C13 C14 121.4(9) . . ?
C14 C13 C12 119.9(9) . . ?
F3 C14 C13 118.9(10) . . ?
C15 C14 F3 118.7(10) . . ?
C15 C14 C13 122.4(9) . . ?
F4 C15 C14 121.4(8) . . ?
F4 C15 C16 122.5(8) . . ?
C14 C15 C16 115.9(8) . . ?
F5 C16 C17 119.2(7) . . ?
F5 C16 C15 112.8(6) . . ?
C17 C16 C15 127.7(8) . . ?
N2 C11 C9 174.7(9) . . ?
C19 C18 B1 122.4(6) . . ?
C19 C18 C23 112.5(7) . . ?
C23 C18 B1 123.7(7) . . ?
F6 C19 C18 119.6(7) . . ?
C20 C19 F6 116.2(7) . . ?
C20 C19 C18 124.1(8) . . ?
C19 C20 F7 119.5(9) . . ?
C21 C20 F7 118.0(9) . . ?
C21 C20 C19 122.4(8) . . ?
F8 C21 C22 120.0(10) . . ?
C20 C21 F8 121.0(10) . . ?
C20 C21 C22 119.0(10) . . ?
F9 C22 C23 119.2(8) . . ?
C21 C22 F9 121.6(9) . . ?
C21 C22 C23 119.1(9) . . ?
F10 C23 C18 121.1(7) . . ?
F10 C23 C22 116.2(8) . . ?
C18 C23 C22 122.6(8) . . ?
C32 C26 B2 125.4(9) . . ?
C32 C26 C24 107.8(11) . . ?
C32 C26 C25 113.4(12) . . ?
C24 C26 B2 120.7(11) . . ?
C25 C26 B2 117.9(12) . . ?
F19 C31 C32 125.2(10) . . ?
F19 C31 C29 112.1(11) . . ?
F19 C31 C30 117.4(12) . . ?
C32 C31 C29 119.5(11) . . ?
C32 C31 C30 110.6(12) . . ?
C26 C32 F14 122.6(9) . . ?
C26 C32 F15 109.5(10) . . ?
C31 C32 C26 129.6(9) . . ?
C31 C32 F14 103.3(10) . . ?
C31 C32 F15 115.3(10) . . ?
C34 C44 C34 166.1(17) 4_566 . ?
C35 C44 H44 117.3 . . ?
C35 C44 C34 113.5(12) . 4_566 ?
N3 C44 H44 117.3 . . ?
N3 C44 C34 120.0(11) . 4_566 ?
N3 C44 C35 125.3(8) . . ?
F20 C60 C40 119.9(8) . . ?
F20 C60 C59 119.7(8) . . ?
F20 C60 C41 106.6(11) . . ?
C40 C60 C59 120.0 . . ?
C59 C60 C41 122.1(10) . . ?
C39 C40 C60 120.0 . . ?
F22 C40 C60 118.3(11) . . ?
F22 C40 C39 121.7(11) . . ?
C40 C39 C38 120.0 . . ?
F21 C39 C40 123.7(11) . . ?
F21 C39 C38 116.3(11) . . ?
C39 C38 B3 126.8(11) . . ?
C58 C38 C39 120.0 . . ?
C58 C38 B3 112.9(11) . . ?
F25 C58 C38 114.5(10) . . ?
F25 C58 C59 125.2(10) . . ?
F25 C58 C43 121.4(13) . . ?
C38 C58 C59 120.0 . . ?
C59 C58 C43 105.0(9) . . ?
C60 C59 F27 122.8(10) . . ?
C58 C59 C60 120.0 . . ?
C58 C59 F27 116.2(10) . . ?
F26 C59 C60 114.0(12) . . ?
F26 C59 C58 102.1(12) . . ?
C26 C24 F11 115.3(15) . . ?
C27 C24 C26 125.4(17) . . ?
C27 C24 F11 119.3(17) . . ?
C24 C27 F16 117.4(17) . . ?
C24 C27 C29 126.0(17) . . ?
C29 C27 F16 113.8(16) . . ?
F13 C29 C31 126.5(15) . . ?
F13 C29 C27 125.0(16) . . ?
C27 C29 C31 108.4(15) . . ?
C48 C51 H51 118.7 . . ?
C33 C51 H51 118.7 . . ?
C33 C51 C48 122.6(17) . . ?
C46 C45 B2 127.2(14) . . ?
C46 C45 C33 109.0(13) . . ?
C33 C45 B2 123.1(14) . . ?
C47 C46 C45 127.5(16) . . ?
C46 C47 H47 122.3 . . ?
C46 C47 C48 115.4(16) . . ?
C48 C47 H47 122.3 . . ?
C51 C48 C47 121.4(14) . . ?
C51 C48 C49 105.8(18) . . ?
C49 C48 C47 126.0(18) . . ?
N29 C48 C51 118.4(17) 4_565 . ?
N29 C48 C47 120.2(17) 4_565 . ?
N29 C48 C49 31.6(11) 4_565 . ?
C37 C36 H36 120.3 . . ?
C37 C36 C34 119.5(18) . . ?
C34 C36 H36 120.3 . . ?
N4 C37 C36 125.4(19) . . ?
N4 C37 H37 117.3 . . ?
C36 C37 H37 117.3 . . ?
C36 C34 C44 118.0(15) . . ?
C36 C34 C33 119.0(16) . . ?
C33 C34 C44 122.7(15) . . ?
C51 C33 C45 123.4(17) . . ?
C51 C33 C34 121.5(18) . . ?
C34 C33 C45 114.2(16) . . ?
F23 C41 C60 125.2(18) . . ?
C42 C41 C60 113(2) . . ?
C42 C41 F23 121(2) . . ?
F24 C42 C43 130(2) . . ?
C41 C42 F24 111(2) . . ?
C41 C42 C43 119(2) . . ?
C42 C43 C58 124.9(18) . . ?
N29 C49 C48 71(2) 4_565 . ?
N29 C49 C48 140(3) . . ?
N29 C49 N29 74(3) 4_565 . ?
C49 N29 C49 104(3) 4_565 . ?
C49 N29 N29 70(3) 4_565 4_565 ?
C49 N29 N29 35.7(13) . 4_565 ?
C50 C63 C35 121.0(18) . . ?
C50 C63 C52 122.0(17) . . ?
C35 C63 C52 116.9(15) . . ?
C50 C62 H62 119.6 . . ?
N3 C62 H62 119.6 . . ?
N3 C62 C50 120.9(17) . . ?
C26 C25 C28 121.2(16) . . ?
F12 C25 C26 125.2(15) . . ?
F12 C25 C28 113.4(15) . . ?
F17 C28 C25 119.6(17) . . ?
F17 C28 C30 126.5(17) . . ?
C30 C28 C25 113.3(16) . . ?
C31 C30 C28 126.0(17) . . ?
F18 C30 C31 115.3(16) . . ?
F18 C30 C28 118.6(16) . . ?
C63 C50 C62 122.2(18) . . ?
C63 C50 H50 118.9 . . ?
C62 C50 H50 118.9 . . ?
N4 C35 C44 117.4(12) . . ?
N4 C35 C63 130.7(14) . . ?
C44 C35 C63 111.3(13) . . ?
N4 B3 C38 99.1(13) . . ?
C53 B3 N4 115.6(13) . . ?
C53 B3 C38 109.6(14) . . ?
C53 C52 C63 123.9(11) . . ?
C53 C52 C57 120.0 . . ?
C57 C52 C63 116.1(11) . . ?
C52 C53 B3 120.0(11) . . ?
C54 C53 B3 119.8(11) . . ?
C54 C53 C52 120.0 . . ?
C53 C54 H54 120.0 . . ?
C55 C54 C53 120.0 . . ?
C55 C54 H54 120.0 . . ?
C54 C55 H55 120.0 . . ?
C54 C55 C56 120.0 . . ?
C56 C55 H55 120.0 . . ?
C55 C56 C57 120.0 . . ?
C52 C57 H57 120.0 . . ?
C56 C57 C52 120.0 . . ?
C56 C57 H57 120.0 . . ?
C44 N3 B2 134.6(10) . . ?
C62 N3 B2 106.5(13) . . ?
C62 N3 C44 117.8(13) . . ?

loop_
_geom_bond_atom_site_label_1
_geom_bond_atom_site_label_2
_geom_bond_distance
_geom_bond_site_symmetry_2
_geom_bond_publ_flag
F1 C12 1.308(9) . ?
N1 B1 1.621(8) 3_656 ?
N1 C1 1.389(8) . ?
N1 C2 1.344(8) . ?
C4 C1 1.397(9) 3_656 ?
C4 C3 1.385(10) . ?
C4 C5 1.470(9) . ?
B1 C6 1.600(9) . ?
B1 C17 1.605(10) . ?
B1 C18 1.652(11) . ?
F2 C13 1.346(10) . ?
N2 C11 1.144(11) . ?
C1 C1 1.417(12) 3_656 ?
B2 C26 1.626(13) . ?
B2 C26 1.626(13) 4_566 ?
B2 C45 1.832(15) . ?
B2 C45 1.832(15) 4_566 ?
B2 N3 1.44(2) . ?
F3 C14 1.347(11) . ?
C6 C5 1.368(9) . ?
C6 C7 1.395(9) . ?
F4 C15 1.317(9) . ?
N4 C37 1.165(17) 4_566 ?
N4 C37 1.164(17) . ?
N4 C35 1.419(17) . ?
N4 B3 1.70(2) . ?
C2 H4 0.9300 . ?
C2 C3 1.393(9) . ?
F5 C16 1.367(9) . ?
C3 H5 0.9300 . ?
F6 C19 1.376(9) . ?
C5 C10 1.403(9) . ?
F7 C20 1.374(10) . ?
C10 H7 0.9300 . ?
C10 C9 1.394(9) . ?
F8 C21 1.336(11) . ?
C9 C8 1.383(10) . ?
C9 C11 1.477(11) . ?
F9 C22 1.367(11) . ?
C8 H9 0.9300 . ?
C8 C7 1.375(10) . ?
F10 C23 1.355(9) . ?
C7 H10 0.9300 . ?
C17 C12 1.424(11) . ?
C17 C16 1.371(9) . ?
C12 C13 1.387(12) . ?
C13 C14 1.365(15) . ?
C14 C15 1.333(14) . ?
C15 C16 1.391(10) . ?
C18 C19 1.382(10) . ?
C18 C23 1.390(11) . ?
F19 C31 1.310(11) . ?
C19 C20 1.349(12) . ?
F20 C60 1.367(9) . ?
C20 C21 1.290(14) . ?
C21 C22 1.368(13) . ?
C22 C23 1.399(12) . ?
F25 C58 1.212(12) . ?
C26 C32 1.340(14) . ?
C26 C24 1.372(19) . ?
C26 C25 1.41(2) . ?
C31 C32 1.320(14) . ?
C31 C29 1.472(18) . ?
C31 C30 1.37(2) . ?
C32 F14 1.442(13) . ?
C32 F15 1.455(13) . ?
C44 H44 0.9300 . ?
C44 C34 1.524(16) . ?
C44 C34 1.524(16) 4_566 ?
C44 C35 1.433(19) . ?
C44 N3 1.345(16) . ?
C60 C40 1.3900 . ?
C60 C59 1.3900 . ?
C60 C41 1.51(3) . ?
C40 C39 1.3900 . ?
C40 F22 1.184(14) . ?
C39 C38 1.3900 . ?
C39 F21 1.206(13) . ?
C38 C58 1.3900 . ?
C38 B3 1.70(3) . ?
C58 C59 1.3900 . ?
C58 C43 1.63(2) . ?
C59 F26 1.185(17) . ?
C59 F27 1.503(17) . ?
F11 C24 1.37(2) . ?
F11 C46 1.70(2) 4_566 ?
F16 C27 1.503(18) . ?
F16 C27 1.503(18) 3_656 ?
F13 C29 1.310(19) . ?
C24 C27 1.33(3) . ?
C27 C29 1.39(3) . ?
C51 H51 0.9300 . ?
C51 C48 1.36(2) . ?
C51 C33 1.34(2) . ?
C45 C46 1.48(2) . ?
C45 C33 1.52(2) . ?
C46 C47 1.40(2) . ?
C47 H47 0.9300 . ?
C47 C48 1.43(2) . ?
C48 C49 1.39(3) . ?
C48 N29 1.35(2) 4_565 ?
C36 H36 0.9300 . ?
C36 C37 1.34(2) . ?
C36 C34 1.38(2) . ?
C37 H37 0.9300 . ?
C34 C33 1.47(2) . ?
F23 C41 1.40(3) . ?
F24 C42 1.45(2) . ?
C41 C42 1.39(3) . ?
C42 C43 1.45(3) . ?
N28 C61 1.379(18) . ?
C49 C49 1.57(4) 4_565 ?
C49 N29 0.75(3) 4_565 ?
C49 N29 1.209(18) . ?
N29 N29 1.23(3) 4_565 ?
C63 C50 1.30(3) . ?
C63 C35 1.48(3) . ?
C63 C52 1.48(2) . ?
C62 H62 0.9300 . ?
C62 C50 1.39(2) . ?
C62 N3 1.33(2) . ?
F18 C30 1.34(2) . ?
F17 C28 1.30(2) . ?
F12 C25 1.36(2) . ?
C25 C28 1.44(2) . ?
C28 C30 1.42(3) . ?
C50 H50 0.9300 . ?
B3 C53 1.65(2) . ?
C52 C53 1.3900 . ?
C52 C57 1.3900 . ?
C53 C54 1.3900 . ?
C54 H54 0.9300 . ?
C54 C55 1.3900 . ?
C55 H55 0.9300 . ?
C55 C56 1.3900 . ?
C56 C57 1.3900 . ?
C57 H57 0.9300 . ?

loop_
_geom_torsion_atom_site_label_1
_geom_torsion_atom_site_label_2
_geom_torsion_atom_site_label_3
_geom_torsion_atom_site_label_4
_geom_torsion
_geom_torsion_site_symmetry_1
_geom_torsion_site_symmetry_2
_geom_torsion_site_symmetry_3
_geom_torsion_site_symmetry_4
_geom_torsion_publ_flag
F1 C12 C13 F2 -2.4(14) . . . . ?
F1 C12 C13 C14 173.0(9) . . . . ?
N1 B1 C6 C5 -5.2(11) 3_656 . . . ?
N1 B1 C6 C7 176.4(7) 3_656 . . . ?
N1 B1 C17 C12 -82.0(8) 3_656 . . . ?
N1 B1 C17 C16 94.5(8) 3_656 . . . ?
N1 B1 C18 C19 -163.4(6) 3_656 . . . ?
N1 B1 C18 C23 31.1(8) 3_656 . . . ?
N1 C2 C3 C4 -1.8(14) . . . . ?
C4 C5 C10 C9 175.9(8) . . . . ?
B1 N1 C1 C4 5.6(11) 3_656 . . 3_656 ?
B1 N1 C1 C1 -175.4(5) 3_656 . . 3_656 ?
B1 N1 C2 C3 176.6(7) 3_656 . . . ?
B1 C6 C5 C4 6.7(13) . . . . ?
B1 C6 C5 C10 -173.3(8) . . . . ?
B1 C6 C7 C8 172.3(8) . . . . ?
B1 C17 C12 F1 4.7(11) . . . . ?
B1 C17 C12 C13 179.0(8) . . . . ?
B1 C17 C16 F5 -3.9(11) . . . . ?
B1 C17 C16 C15 -177.2(7) . . . . ?
B1 C18 C19 F6 12.6(10) . . . . ?
B1 C18 C19 C20 -169.3(7) . . . . ?
B1 C18 C23 F10 -8.5(11) . . . . ?
B1 C18 C23 C22 170.6(7) . . . . ?
F2 C13 C14 F3 -6.1(17) . . . . ?
F2 C13 C14 C15 174.1(10) . . . . ?
C1 N1 C2 C3 -1.5(13) . . . . ?
C1 C4 C3 C2 3.9(12) 3_656 . . . ?
C1 C4 C5 C6 -1.6(13) 3_656 . . . ?
C1 C4 C5 C10 178.5(7) 3_656 . . . ?
B2 C26 C32 C31 -174.3(9) . . . . ?
B2 C26 C32 F14 33.6(15) . . . . ?
B2 C26 C32 F15 -22.4(13) . . . . ?
B2 C26 C24 F11 -12.4(19) . . . . ?
B2 C26 C24 C27 166.7(17) . . . . ?
B2 C26 C25 F12 15(2) . . . . ?
B2 C26 C25 C28 -169.1(13) . . . . ?
B2 C45 C46 F11 -16.3(19) . . . 4_566 ?
B2 C45 C46 C47 -173.0(16) . . . . ?
B2 C45 C33 C51 175.4(15) . . . . ?
B2 C45 C33 C34 -16(2) . . . . ?
F3 C14 C15 F4 -2.5(16) . . . . ?
F3 C14 C15 C16 -177.1(9) . . . . ?
C6 B1 C17 C12 36.2(9) . . . . ?
C6 B1 C17 C16 -147.3(7) . . . . ?
C6 B1 C18 C19 81.4(8) . . . . ?
C6 B1 C18 C23 -84.1(8) . . . . ?
C6 C5 C10 C9 -4.1(14) . . . . ?
F4 C15 C16 F5 10.1(11) . . . . ?
F4 C15 C16 C17 -176.3(8) . . . . ?
N4 B3 C53 C52 7(2) . . . . ?
N4 B3 C53 C54 -177.4(11) . . . . ?
C2 N1 C1 C4 -176.5(7) . . . 3_656 ?
C2 N1 C1 C1 2.5(8) . . . 3_656 ?
C3 C4 C5 C6 177.9(8) . . . . ?
C3 C4 C5 C10 -2.1(12) . . . . ?
F6 C19 C20 F7 2.6(12) . . . . ?
F6 C19 C20 C21 179.8(9) . . . . ?
C5 C4 C3 C2 -175.6(8) . . . . ?
C5 C6 C7 C8 -6.1(13) . . . . ?
C5 C10 C9 C8 4.1(15) . . . . ?
C5 C10 C9 C11 -178.6(9) . . . . ?
F7 C20 C21 F8 -5.2(16) . . . . ?
F7 C20 C21 C22 175.0(9) . . . . ?
C10 C9 C8 C7 -5.0(15) . . . . ?
F8 C21 C22 F9 0.1(16) . . . . ?
F8 C21 C22 C23 -176.2(9) . . . . ?
C9 C8 C7 C6 6.0(14) . . . . ?
F9 C22 C23 F10 -1.9(13) . . . . ?
F9 C22 C23 C18 179.0(8) . . . . ?
C7 C6 C5 C4 -175.0(8) . . . . ?
C7 C6 C5 C10 5.0(13) . . . . ?
C17 B1 C6 C5 -121.7(8) . . . . ?
C17 B1 C6 C7 59.9(10) . . . . ?
C17 B1 C18 C19 -48.1(8) . . . . ?
C17 B1 C18 C23 146.4(6) . . . . ?
C17 C12 C13 F2 -176.8(9) . . . . ?
C17 C12 C13 C14 -1.3(15) . . . . ?
C12 C17 C16 F5 172.8(7) . . . . ?
C12 C17 C16 C15 -0.5(12) . . . . ?
C12 C13 C14 F3 178.5(10) . . . . ?
C12 C13 C14 C15 -1.2(17) . . . . ?
C13 C14 C15 F4 177.2(9) . . . . ?
C13 C14 C15 C16 2.6(16) . . . . ?
C14 C15 C16 F5 -175.4(8) . . . . ?
C14 C15 C16 C17 -1.8(13) . . . . ?
C16 C17 C12 F1 -172.4(7) . . . . ?
C16 C17 C12 C13 2.0(12) . . . . ?
C11 C9 C8 C7 177.6(10) . . . . ?
C18 B1 C6 C5 109.8(8) . . . . ?
C18 B1 C6 C7 -68.5(9) . . . . ?
C18 B1 C17 C12 161.0(6) . . . . ?
C18 B1 C17 C16 -22.5(10) . . . . ?
C18 C19 C20 F7 -175.5(7) . . . . ?
C18 C19 C20 C21 1.6(14) . . . . ?
F19 C31 C32 C26 179.6(10) . . . . ?
F19 C31 C32 F14 -24.3(13) . . . . ?
F19 C31 C32 F15 29.0(14) . . . . ?
F19 C31 C29 F13 11(2) . . . . ?
F19 C31 C29 C27 -169.4(14) . . . . ?
F19 C31 C30 F18 -13(2) . . . . ?
F19 C31 C30 C28 169.7(15) . . . . ?
C19 C18 C23 F10 -175.3(7) . . . . ?
C19 C18 C23 C22 3.8(11) . . . . ?
C19 C20 C21 F8 177.6(9) . . . . ?
C19 C20 C21 C22 -2.2(16) . . . . ?
F20 C60 C40 C39 172.2(9) . . . . ?
F20 C60 C40 F22 -9.0(12) . . . . ?
F20 C60 C59 C58 -172.3(9) . . . . ?
F20 C60 C59 F26 -50.7(13) . . . . ?
F20 C60 C59 F27 -4.1(13) . . . . ?
F20 C60 C41 F23 14(2) . . . . ?
F20 C60 C41 C42 -175.2(16) . . . . ?
C20 C21 C22 F9 179.9(10) . . . . ?
C20 C21 C22 C23 3.7(15) . . . . ?
C21 C22 C23 F10 174.5(9) . . . . ?
C21 C22 C23 C18 -4.7(14) . . . . ?
C23 C18 C19 F6 179.6(6) . . . . ?
C23 C18 C19 C20 -2.3(11) . . . . ?
F25 C58 C59 C60 172.8(11) . . . . ?
F25 C58 C59 F26 45.5(13) . . . . ?
F25 C58 C59 F27 3.8(13) . . . . ?
F25 C58 C43 C42 172.9(17) . . . . ?
C26 B2 C26 C32 -152.6(10) 4_566 . . . ?
C26 B2 C26 C24 58.2(11) 4_566 . . . ?
C26 B2 C26 C25 5.5(10) 4_566 . . . ?
C26 B2 C45 C46 58.9(18) 4_566 . . . ?
C26 B2 C45 C46 -63.0(18) . . . . ?
C26 B2 C45 C33 -109.8(16) 4_566 . . . ?
C26 B2 C45 C33 128.3(16) . . . . ?
C26 B2 N3 C44 85.8(15) . . . . ?
C26 B2 N3 C44 -117.1(14) 4_566 . . . ?
C26 B2 N3 C62 75.9(12) 4_566 . . . ?
C26 B2 N3 C62 -81.3(13) . . . . ?
C26 C24 C27 F16 -164.4(14) . . . . ?
C26 C24 C27 C29 -5(3) . . . . ?
C26 C25 C28 F17 -172.0(15) . . . . ?
C26 C25 C28 C30 -1(2) . . . . ?
C32 C26 C24 F11 -166.4(12) . . . . ?
C32 C26 C24 C27 13(2) . . . . ?
C32 C26 C25 F12 175.6(13) . . . . ?
C32 C26 C25 C28 -8(2) . . . . ?
C32 C31 C29 F13 171.6(15) . . . . ?
C32 C31 C29 C27 -9(2) . . . . ?
C32 C31 C30 F18 -165.6(13) . . . . ?
C32 C31 C30 C28 17(2) . . . . ?
C44 C34 C33 C51 -177.8(15) . . . . ?
C44 C34 C33 C45 13(2) . . . . ?
C60 C40 C39 C38 0.0 . . . . ?
C60 C40 C39 F21 179.9(14) . . . . ?
C60 C41 C42 F24 -175.7(15) . . . . ?
C60 C41 C42 C43 15(3) . . . . ?
C40 C60 C59 C58 0.0 . . . . ?
C40 C60 C59 F27 168.2(12) . . . . ?
C40 C39 C38 C58 0.0 . . . . ?
C40 C39 C38 B3 -173.2(12) . . . . ?
C39 C38 C58 F25 -173.5(10) . . . . ?
C39 C38 C58 C59 0.0 . . . . ?
C39 C38 B3 N4 -32.7(14) . . . . ?
C39 C38 B3 C53 88.8(15) . . . . ?
C38 C58 C59 C60 0.0 . . . . ?
C38 C58 C59 F27 -168.9(12) . . . . ?
C38 B3 C53 C52 -103.9(14) . . . . ?
C38 B3 C53 C54 71.7(16) . . . . ?
C58 C38 B3 N4 153.7(8) . . . . ?
C58 C38 B3 C53 -84.8(14) . . . . ?
C59 C60 C40 C39 0.0 . . . . ?
C59 C60 C40 F22 178.7(12) . . . . ?
C59 C60 C41 F23 156.6(16) . . . . ?
C59 C60 C41 C42 -32(2) . . . . ?
C59 C58 C43 C42 23(2) . . . . ?
F11 C24 C27 F16 15(3) . . . . ?
F11 C24 C27 C29 174.2(19) . . . . ?
F11 C46 C47 C48 -144.0(17) 4_566 . . . ?
F16 C27 C29 C31 162.0(12) . . . . ?
F16 C27 C29 F13 -18(3) . . . . ?
C24 C26 C32 C31 -21.9(16) . . . . ?
C24 C26 C32 F14 -174.0(12) . . . . ?
C24 C27 C29 C31 2(3) . . . . ?
C24 C27 C29 F13 -178.4(19) . . . . ?
C29 C31 C32 C26 21.4(18) . . . . ?
C29 C31 C32 F14 177.6(11) . . . . ?
C51 C48 C49 C49 -124.1(15) . . . 4_565 ?
C51 C48 C49 N29 -119(3) . . . 4_565 ?
C51 C48 C49 N29 -148(4) . . . . ?
C45 B2 C26 C32 107.7(11) 4_566 . . . ?
C45 B2 C26 C32 -57.2(13) . . . . ?
C45 B2 C26 C24 153.6(12) . . . . ?
C45 B2 C26 C24 -41.4(15) 4_566 . . . ?
C45 B2 C45 C46 178.5(17) 4_566 . . . ?
C45 B2 C45 C33 9.8(14) 4_566 . . . ?
C45 C46 C47 C48 4(3) . . . . ?
C46 F11 C24 C26 72.9(16) 4_566 . . . ?
C46 F11 C24 C27 -106.3(19) 4_566 . . . ?
C46 C45 C33 C51 5(3) . . . . ?
C46 C45 C33 C34 173.6(16) . . . . ?
C46 C47 C48 C51 -8(3) . . . . ?
C46 C47 C48 C49 139(2) . . . . ?
C46 C47 C48 N29 176.7(19) . . . 4_565 ?
C47 C48 C49 C49 85(2) . . . 4_565 ?
C47 C48 C49 N29 90(3) . . . 4_565 ?
C47 C48 C49 N29 61(5) . . . . ?
C48 C51 C33 C45 -9(3) . . . . ?
C48 C51 C33 C34 -176.7(17) . . . . ?
C48 C49 N29 C49 50(7) . . . 4_565 ?
C48 C49 N29 N29 29(3) . . . 4_565 ?
C36 C34 C33 C51 -5(3) . . . . ?
C36 C34 C33 C45 -173.6(17) . . . . ?
C37 C36 C34 C44 -4(3) . . . . ?
C37 C36 C34 C33 -177.9(19) . . . . ?
C34 C44 C34 C36 1.1(14) 4_566 . . . ?
C34 C44 C34 C33 174.4(16) 4_566 . . . ?
C34 C36 C37 N4 8(3) . . . . ?
C33 C51 C48 C47 10(3) . . . . ?
C33 C51 C48 C49 -143(2) . . . . ?
C33 C51 C48 N29 -174.1(19) . . . 4_565 ?
C33 C45 C46 F11 153.7(13) . . . 4_566 ?
C33 C45 C46 C47 -3(3) . . . . ?
F23 C41 C42 F24 -4(3) . . . . ?
F23 C41 C42 C43 -174(2) . . . . ?
F24 C42 C43 C58 179.5(17) . . . . ?
C41 C60 C59 C58 49.5(11) . . . . ?
C41 C60 C59 F26 171.0(15) . . . . ?
C41 C42 C43 C58 -13(3) . . . . ?
C43 C58 C59 C60 -39.0(8) . . . . ?
C43 C58 C59 F26 -166.3(13) . . . . ?
C49 C49 N29 N29 -21(6) 4_565 . . 4_565 ?
N29 C48 C49 C49 -5(2) 4_565 . . 4_565 ?
N29 C48 C49 N29 -29(3) 4_565 . . . ?
N29 C49 N29 C49 21(6) 4_565 . . 4_565 ?
C63 C52 C53 B3 -4.8(19) . . . . ?
C63 C52 C53 C54 179.7(16) . . . . ?
C63 C52 C57 C56 -179.7(15) . . . . ?
F17 C28 C30 C31 166.6(17) . . . . ?
F17 C28 C30 F18 -11(3) . . . . ?
F12 C25 C28 F17 4(2) . . . . ?
F12 C25 C28 C30 175.8(15) . . . . ?
C25 C26 C32 C31 26.8(17) . . . . ?
C25 C26 C32 F15 178.7(11) . . . . ?
C25 C28 C30 C31 -4(3) . . . . ?
C25 C28 C30 F18 178.6(17) . . . . ?
C30 C31 C32 C26 -30.3(16) . . . . ?
C30 C31 C32 F15 179.1(12) . . . . ?
C50 C63 C35 N4 -170.0(18) . . . . ?
C50 C63 C35 C44 1(3) . . . . ?
C50 C63 C52 C53 179.5(16) . . . . ?
C50 C63 C52 C57 -1(3) . . . . ?
C50 C62 N3 B2 -176.8(15) . . . . ?
C50 C62 N3 C44 14(2) . . . . ?
C35 N4 B3 C38 117.1(11) . . . . ?
C35 N4 B3 C53 0.1(19) . . . . ?
C35 C44 N3 B2 179.3(13) . . . . ?
C35 C44 N3 C62 -14.7(18) . . . . ?
C35 C63 C50 C62 -1(3) . . . . ?
C35 C63 C52 C53 -5(2) . . . . ?
C35 C63 C52 C57 175.0(13) . . . . ?
F21 C39 C38 C58 -179.9(13) . . . . ?
F21 C39 C38 B3 6.9(14) . . . . ?
F22 C40 C39 C38 -178.7(13) . . . . ?
F22 C40 C39 F21 1.2(13) . . . . ?
B3 N4 C35 C44 178.9(13) . . . . ?
B3 N4 C35 C63 -11(2) . . . . ?
B3 C38 C58 F25 0.6(12) . . . . ?
B3 C38 C58 C59 174.1(11) . . . . ?
B3 C53 C54 C55 -175.5(15) . . . . ?
C52 C63 C50 C62 174.5(17) . . . . ?
C52 C63 C35 N4 14(3) . . . . ?
C52 C63 C35 C44 -175.2(14) . . . . ?
C52 C53 C54 C55 0.0 . . . . ?
C53 C52 C57 C56 0.0 . . . . ?
C53 C54 C55 C56 0.0 . . . . ?
C54 C55 C56 C57 0.0 . . . . ?
C55 C56 C57 C52 0.0 . . . . ?
C57 C52 C53 B3 175.5(15) . . . . ?
C57 C52 C53 C54 0.0 . . . . ?
N3 B2 C26 C32 2.2(14) . . . . ?
N3 B2 C26 C25 160.3(12) . . . . ?
N3 C44 C35 N4 179.5(10) . . . . ?
N3 C44 C35 C63 7.5(18) . . . . ?
N3 C62 C50 C63 -6(3) . . . . ?

loop_
_twin_individual_id
_twin_individual_mass_fraction_refined
1 0.2(4)
2 0.8(4)

loop_
_smtbx_masks_void_nr
_smtbx_masks_void_average_x
_smtbx_masks_void_average_y
_smtbx_masks_void_average_z
_smtbx_masks_void_volume
_smtbx_masks_void_count_electrons
_smtbx_masks_void_content
1 -0.531 0.137 0.281 537.7 150.3 ?
2 -0.499 0.363 0.251 537.7 150.4 ?
3 -0.548 0.637 0.798 537.7 150.3 ?
4 0.175 0.863 0.425 537.7 150.4 ?
